data_4325959
loop_
_publ_author_name
'Corinna Wetzel'
'Peter C. Kunz'
'Indre Thiel'
'Bernhard Spingler'

_publ_section_title
;
 Gold(I) Catalysts with Bifunctional P, N Ligands
;
_journal_name_full 'Inorganic Chemistry'
_journal_page_first 7863
_journal_page_last 7870
_journal_paper_doi 10.1021/ic2011259
_journal_volume 50
_journal_year 2011
_chemical_formula_sum 'C41.5 H45.5 Au3 Cl13.5 N4 P2'
_chemical_formula_weight 1731.73
_chemical_name_systematic
; 
 ? 
;
_space_group_IT_number 62
_symmetry_cell_setting orthorhombic
_symmetry_space_group_name_Hall '-P 2ac 2n'
_symmetry_space_group_name_H-M 'P n m a'
_atom_sites_solution_hydrogens geom
_atom_sites_solution_primary direct
_atom_sites_solution_secondary difmap
_audit_creation_method SHELXL-97
_cell_angle_alpha 90.00
_cell_angle_beta 90.00
_cell_angle_gamma 90.00
_cell_formula_units_Z 8
_cell_length_a 21.7709(5)
_cell_length_b 52.9615(10)
_cell_length_c 10.8215(3)
_cell_measurement_reflns_used 13426
_cell_measurement_temperature 183(2)
_cell_measurement_theta_max 32.7834
_cell_measurement_theta_min 2.6496
_cell_volume 12477.4(5)
_computing_cell_refinement 'CrysAlis^Pro^ (Oxford, 2007)'
_computing_data_collection 'CrysAlis^Pro^ (Oxford, 2007)'
_computing_data_reduction 'CrysAlis^Pro^ (Oxford, 2007)'
_computing_molecular_graphics 'ORTEP-3 (Farrugia, 1997)'
_computing_publication_material 'SHELXL-97 (Sheldrick, 2008)'
_computing_structure_refinement 'SHELXL-97 (Sheldrick, 2008)'
_computing_structure_solution 'SIR-97 (Altomare, 1999)'
_diffrn_ambient_temperature 183(2)
_diffrn_detector_area_resol_mean 10.4498
_diffrn_measured_fraction_theta_full 0.999
_diffrn_measured_fraction_theta_max 0.999
_diffrn_measurement_device_type 'Oxford Xcalibur Ruby CCD'
_diffrn_measurement_method '\o oscillation scan'
_diffrn_radiation_monochromator graphite
_diffrn_radiation_source 'Enhance (Mo) X-ray Source'
_diffrn_radiation_type MoK\a
_diffrn_radiation_wavelength 0.7107
_diffrn_reflns_av_R_equivalents 0.0426
_diffrn_reflns_av_sigmaI/netI 0.0852
_diffrn_reflns_limit_h_max 19
_diffrn_reflns_limit_h_min -28
_diffrn_reflns_limit_k_max 70
_diffrn_reflns_limit_k_min -46
_diffrn_reflns_limit_l_max 14
_diffrn_reflns_limit_l_min -8
_diffrn_reflns_number 45556
_diffrn_reflns_theta_full 28.28
_diffrn_reflns_theta_max 28.28
_diffrn_reflns_theta_min 2.65
_exptl_absorpt_coefficient_mu 7.698
_exptl_absorpt_correction_T_max 0.6995
_exptl_absorpt_correction_T_min 0.5364
_exptl_absorpt_correction_type multi-scan
_exptl_absorpt_process_details
;
CrysAlisPro, Oxford Diffraction Ltd.,
Version 1.171.33.66 (release 28-04-2010 CrysAlis171 .NET)
(compiled Apr 28 2010,14:27:37)
empirical absorption correction using spherical harmonics,
 implemented in SCALE3 ABSPACK scaling algorithm.
;
_exptl_crystal_colour colourless
_exptl_crystal_density_diffrn 1.844
_exptl_crystal_description plate
_exptl_crystal_F_000 6552
_exptl_crystal_size_max 0.28
_exptl_crystal_size_mid 0.10
_exptl_crystal_size_min 0.05
_refine_diff_density_max 1.253
_refine_diff_density_min -1.585
_refine_diff_density_rms 0.159
_refine_ls_extinction_method none
_refine_ls_goodness_of_fit_ref 0.933
_refine_ls_hydrogen_treatment constr
_refine_ls_matrix_type full
_refine_ls_number_parameters 624
_refine_ls_number_reflns 15637
_refine_ls_number_restraints 10
_refine_ls_restrained_S_all 0.934
_refine_ls_R_factor_all 0.0785
_refine_ls_R_factor_gt 0.0416
_refine_ls_shift/su_max 0.001
_refine_ls_shift/su_mean 0.000
_refine_ls_structure_factor_coef Fsqd
_refine_ls_weighting_details 'calc w=1/[\s^2^(Fo^2^)+(0.0506P)^2^+0.0000P] where P=(Fo^2^+2Fc^2^)/3'
_refine_ls_weighting_scheme calc
_refine_ls_wR_factor_gt 0.1005
_refine_ls_wR_factor_ref 0.1064
_reflns_number_gt 9849
_reflns_number_total 15637
_reflns_threshold_expression >2sigma(I)
_cod_data_source_file ic2011259_si_010.cif
_cod_data_source_block kp210510
_cod_original_formula_sum 'C41.50 H45.50 Au3 Cl13.50 N4 P2'
_cod_database_code 4325959

loop_
_symmetry_equiv_pos_as_xyz
'x, y, z'
'-x+1/2, -y, z+1/2'
'x+1/2, -y+1/2, -z+1/2'
'-x, y+1/2, -z'
'-x, -y, -z'
'x-1/2, y, -z-1/2'
'-x-1/2, y-1/2, z-1/2'
'x, -y-1/2, z'

loop_
_atom_site_label
_atom_site_type_symbol
_atom_site_fract_x
_atom_site_fract_y
_atom_site_fract_z
_atom_site_U_iso_or_equiv
_atom_site_adp_type
_atom_site_occupancy
_atom_site_symmetry_multiplicity
_atom_site_calc_flag
_atom_site_refinement_flags
_atom_site_disorder_assembly
_atom_site_disorder_group
Au1 Au 0.053032(14) 0.106624(5) -0.01823(2) 0.02976(8) Uani 1 1 d . . .
Au2 Au 0.070906(14) 0.122314(5) 0.26374(2) 0.02959(8) Uani 1 1 d . . .
Au3 Au -0.063438(14) 0.116319(5) 0.17220(3) 0.03268(8) Uani 1 1 d . . .
C1 C 0.0741(3) 0.06675(12) 0.2212(6) 0.0287(16) Uani 1 1 d . . .
C3 C 0.0468(3) 0.07449(12) 0.4129(6) 0.0302(17) Uani 1 1 d . . .
C4 C 0.0339(4) 0.08654(14) 0.5374(6) 0.037(2) Uani 1 1 d . . .
C5 C 0.0943(6) 0.0972(2) 0.5841(9) 0.103(5) Uani 1 1 d . . .
H5A H 0.1049 0.1123 0.5367 0.155 Uiso 1 1 calc R . .
H5B H 0.1267 0.0845 0.5740 0.155 Uiso 1 1 calc R . .
H5C H 0.0903 0.1015 0.6717 0.155 Uiso 1 1 calc R . .
C6 C -0.0109(5) 0.10754(18) 0.5253(8) 0.068(3) Uani 1 1 d . . .
H6A H -0.0491 0.1011 0.4891 0.103 Uiso 1 1 calc R . .
H6B H 0.0063 0.1207 0.4717 0.103 Uiso 1 1 calc R . .
H6C H -0.0194 0.1147 0.6071 0.103 Uiso 1 1 calc R . .
C7 C 0.0088(7) 0.06667(18) 0.6266(9) 0.127(6) Uani 1 1 d . . .
H7C H 0.0035 0.0742 0.7086 0.191 Uiso 1 1 calc R . .
H7B H 0.0378 0.0526 0.6321 0.191 Uiso 1 1 calc R . .
H7A H -0.0308 0.0605 0.5963 0.191 Uiso 1 1 calc R . .
C9 C 0.0582(3) 0.04429(13) 0.2730(6) 0.0330(18) Uani 1 1 d . . .
H9 H 0.0586 0.0282 0.2343 0.040 Uiso 1 1 calc R . .
C10 C 0.0872(4) 0.04351(13) -0.0128(6) 0.0313(18) Uani 1 1 d . . .
C11 C 0.0346(4) 0.03958(13) -0.0791(7) 0.040(2) Uani 1 1 d . . .
H11 H 0.0041 0.0524 -0.0824 0.048 Uiso 1 1 calc R . .
C12 C 0.0253(5) 0.01698(16) -0.1416(7) 0.052(2) Uani 1 1 d . . .
H12 H -0.0115 0.0145 -0.1872 0.063 Uiso 1 1 calc R . .
C13 C 0.0678(5) -0.00127(16) -0.1377(8) 0.057(3) Uani 1 1 d . . .
H13 H 0.0623 -0.0163 -0.1847 0.068 Uiso 1 1 calc R . .
C14 C 0.1186(5) 0.00153(16) -0.0674(10) 0.076(3) Uani 1 1 d . . .
H14 H 0.1467 -0.0121 -0.0583 0.092 Uiso 1 1 calc R . .
C15 C 0.1297(5) 0.02444(16) -0.0084(8) 0.060(3) Uani 1 1 d . . .
H15 H 0.1671 0.0269 0.0354 0.072 Uiso 1 1 calc R . .
C16 C 0.1812(4) 0.07759(12) 0.0796(7) 0.0312(17) Uani 1 1 d . . .
C17 C 0.2143(4) 0.08451(16) -0.0258(8) 0.050(2) Uani 1 1 d . . .
H17 H 0.1938 0.0865 -0.1027 0.060 Uiso 1 1 calc R . .
C18 C 0.2779(5) 0.08856(19) -0.0176(9) 0.065(3) Uani 1 1 d . . .
H18 H 0.3002 0.0932 -0.0895 0.078 Uiso 1 1 calc R . .
C19 C 0.3074(4) 0.0860(2) 0.0899(11) 0.071(3) Uani 1 1 d . . .
H19 H 0.3505 0.0887 0.0951 0.086 Uiso 1 1 calc R . .
C20 C 0.2742(5) 0.0791(2) 0.1932(10) 0.068(3) Uani 1 1 d . . .
H20 H 0.2949 0.0772 0.2699 0.081 Uiso 1 1 calc R . .
C21 C 0.2117(4) 0.07504(16) 0.1883(8) 0.048(2) Uani 1 1 d . . .
H21 H 0.1900 0.0704 0.2610 0.058 Uiso 1 1 calc R . .
C31 C 0.0158(4) 0.17146(13) 0.1840(6) 0.0328(18) Uani 1 1 d . . .
C33 C 0.1168(4) 0.17360(14) 0.1743(7) 0.0350(18) Uani 1 1 d . . .
C34 C 0.1842(4) 0.16796(13) 0.1769(8) 0.043(2) Uani 1 1 d . . .
C35 C 0.1956(4) 0.14634(15) 0.0896(9) 0.059(3) Uani 1 1 d . . .
H35A H 0.1851 0.1515 0.0052 0.089 Uiso 1 1 calc R . .
H35B H 0.1700 0.1319 0.1136 0.089 Uiso 1 1 calc R . .
H35C H 0.2390 0.1415 0.0931 0.089 Uiso 1 1 calc R . .
C36 C 0.2209(4) 0.19069(15) 0.1331(9) 0.063(3) Uani 1 1 d . . .
H36A H 0.2181 0.2042 0.1948 0.094 Uiso 1 1 calc R . .
H36B H 0.2042 0.1967 0.0543 0.094 Uiso 1 1 calc R . .
H36C H 0.2639 0.1858 0.1220 0.094 Uiso 1 1 calc R . .
C37 C 0.2033(5) 0.16101(18) 0.3123(9) 0.074(3) Uani 1 1 d . . .
H37A H 0.1783 0.1468 0.3415 0.111 Uiso 1 1 calc R . .
H37B H 0.1969 0.1756 0.3662 0.111 Uiso 1 1 calc R . .
H37C H 0.2468 0.1562 0.3138 0.111 Uiso 1 1 calc R . .
C39 C 0.0306(4) 0.19407(13) 0.1358(7) 0.0365(19) Uani 1 1 d . . .
H39 H 0.0026 0.2067 0.1097 0.044 Uiso 1 1 calc R . .
C40 C -0.0728(4) 0.16329(14) 0.3781(7) 0.040(2) Uani 1 1 d . . .
C41 C -0.1225(4) 0.15158(15) 0.4340(7) 0.044(2) Uani 1 1 d . . .
H41 H -0.1477 0.1409 0.3852 0.053 Uiso 1 1 calc R . .
C42 C -0.1367(5) 0.15463(19) 0.5540(8) 0.060(3) Uani 1 1 d . . .
H42 H -0.1718 0.1467 0.5888 0.072 Uiso 1 1 calc R . .
C43 C -0.0998(6) 0.1692(2) 0.6232(9) 0.083(4) Uani 1 1 d . . .
H43 H -0.1084 0.1714 0.7086 0.099 Uiso 1 1 calc R . .
C44 C -0.0490(6) 0.1813(2) 0.5713(10) 0.097(4) Uani 1 1 d . . .
H44 H -0.0234 0.1916 0.6214 0.116 Uiso 1 1 calc R . .
C45 C -0.0360(5) 0.17831(19) 0.4476(8) 0.071(3) Uani 1 1 d . . .
H45 H -0.0018 0.1866 0.4116 0.085 Uiso 1 1 calc R . .
C46 C -0.1113(4) 0.17755(14) 0.1287(7) 0.0378(19) Uani 1 1 d . . .
C47 C -0.1319(4) 0.16984(18) 0.0176(8) 0.055(2) Uani 1 1 d . . .
H47 H -0.1184 0.1543 -0.0170 0.067 Uiso 1 1 calc R . .
C48 C -0.1744(5) 0.1854(3) -0.0468(9) 0.080(4) Uani 1 1 d . . .
H48 H -0.1885 0.1803 -0.1261 0.097 Uiso 1 1 calc R . .
C49 C -0.1957(6) 0.2079(3) 0.0039(12) 0.096(5) Uani 1 1 d . . .
H49 H -0.2247 0.2181 -0.0383 0.115 Uiso 1 1 calc R . .
C50 C -0.1741(6) 0.21427(19) 0.1122(13) 0.097(4) Uani 1 1 d . . .
H50 H -0.1882 0.2296 0.1479 0.116 Uiso 1 1 calc R . .
C51 C -0.1322(5) 0.20008(15) 0.1776(9) 0.059(3) Uani 1 1 d . . .
H51 H -0.1178 0.2057 0.2557 0.071 Uiso 1 1 calc R . .
C61 C 0.3333(9) -0.0005(4) 0.018(3) 0.097(9) Uani 0.50 1 d P . .
H61 H 0.3792 -0.0004 0.0176 0.116 Uiso 0.50 1 calc PR . .
C71 C 0.1402(5) 0.1666(2) -0.2670(10) 0.077(3) Uani 1 1 d . . .
H71 H 0.1075 0.1593 -0.2128 0.092 Uiso 1 1 calc R . .
C81 C 0.0074(6) 0.2452(2) 0.8472(9) 0.090(6) Uiso 0.50 1 d PDU . .
C95 C 0.0867(8) 0.2500 0.3555(13) 0.074(5) Uani 1 2 d S . .
H95 H 0.1021 0.2500 0.2685 0.089 Uiso 1 2 calc SR . .
N2 N 0.0661(3) 0.08559(9) 0.3109(5) 0.0267(13) Uani 1 1 d . . .
N8 N 0.0415(3) 0.04947(10) 0.3908(5) 0.0332(15) Uani 1 1 d . . .
H8A H 0.0290 0.0382 0.4450 0.040 Uiso 1 1 calc R . .
N32 N 0.0703(3) 0.15874(10) 0.2094(5) 0.0304(14) Uani 1 1 d . . .
N38 N 0.0920(3) 0.19549(11) 0.1313(5) 0.0377(16) Uani 1 1 d . . .
H38A H 0.1131 0.2086 0.1046 0.045 Uiso 1 1 calc R . .
P1 P 0.09927(10) 0.07317(3) 0.06674(16) 0.0284(4) Uani 1 1 d . . .
P31 P -0.05778(10) 0.15754(4) 0.21354(19) 0.0339(5) Uani 1 1 d . . .
Cl1 Cl 0.01250(10) 0.14115(4) -0.11616(17) 0.0450(5) Uani 1 1 d . . .
Cl31 Cl -0.07685(10) 0.07365(3) 0.1480(2) 0.0444(5) Uani 1 1 d . . .
Cl32 Cl 0.0000 0.0000 0.5000 0.0741(12) Uani 1 2 d S . .
Cl33 Cl 0.12959(16) 0.2500 0.0479(3) 0.0467(8) Uani 1 2 d S . .
Cl61 Cl 0.3132(4) -0.02857(14) 0.0589(14) 0.219(7) Uani 0.50 1 d P . .
Cl62 Cl 0.3111(4) -0.0041(2) -0.1305(8) 0.168(5) Uani 0.50 1 d P . .
Cl63 Cl 0.3145(3) 0.02298(13) 0.0821(7) 0.111(3) Uani 0.50 1 d P . .
Cl71 Cl 0.2017(2) 0.14648(9) -0.2614(4) 0.1423(16) Uani 1 1 d . . .
Cl72 Cl 0.1111(3) 0.16798(7) -0.4135(3) 0.160(2) Uani 1 1 d . . .
Cl73 Cl 0.1551(3) 0.19681(8) -0.2137(4) 0.1552(18) Uani 1 1 d . . .
Cl81 Cl -0.0179(5) 0.21392(17) 0.8590(6) 0.152(4) Uani 0.50 1 d PDU . .
Cl82 Cl -0.0525(4) 0.2642(3) 0.9015(11) 0.220(7) Uani 0.50 1 d PDU . .
Cl83 Cl 0.0184(3) 0.2500 0.6906(4) 0.137(2) Uani 1 2 d SD . .
Cl91 Cl -0.1245(2) 0.10588(8) 0.8224(3) 0.1432(17) Uani 1 1 d D . .
C91 C -0.1619(5) 0.08078(16) 0.8941(11) 0.087(5) Uiso 0.70 1 d PD A 1
H91 H -0.1430 0.0773 0.9765 0.104 Uiso 0.70 1 calc PR A 1
Cl92 Cl -0.1592(3) 0.05411(10) 0.8020(5) 0.1213(19) Uani 0.70 1 d PD A 1
Cl93 Cl -0.2384(2) 0.09063(14) 0.9120(7) 0.146(2) Uani 0.70 1 d PD A 1
Cl97 Cl -0.2296(8) 0.1131(3) 0.9995(15) 0.155(6) Uiso 0.30 1 d PD A 2
Cl98 Cl -0.2180(11) 0.0676(4) 0.8420(19) 0.203(8) Uiso 0.30 1 d PD A 2
C91B C -0.1808(10) 0.0926(4) 0.919(2) 0.069(10) Uiso 0.30 1 d PD A 2
H91B H -0.1566 0.0841 0.9854 0.083 Uiso 0.30 1 calc PR A 2
Cl95 Cl 0.0072(2) 0.2500 0.3530(4) 0.0943(14) Uani 1 2 d S . .
Cl96 Cl 0.11313(18) 0.22272(5) 0.4295(3) 0.0959(11) Uani 1 1 d . . .

loop_
_atom_site_aniso_label
_atom_site_aniso_U_11
_atom_site_aniso_U_22
_atom_site_aniso_U_33
_atom_site_aniso_U_23
_atom_site_aniso_U_13
_atom_site_aniso_U_12
Au1 0.03293(18) 0.02796(13) 0.02839(13) 0.00281(11) 0.00093(12) -0.00071(13)
Au2 0.03370(18) 0.02134(12) 0.03374(15) 0.00257(11) 0.00079(13) -0.00283(13)
Au3 0.02843(17) 0.02842(14) 0.04117(16) -0.00008(12) 0.00236(13) -0.00224(13)
C1 0.023(4) 0.025(3) 0.038(4) 0.002(3) -0.002(3) 0.003(3)
C3 0.030(5) 0.026(3) 0.035(4) 0.006(3) 0.004(3) -0.003(3)
C4 0.049(6) 0.035(4) 0.029(4) 0.003(3) 0.005(4) 0.001(4)
C5 0.085(10) 0.158(12) 0.067(7) -0.066(8) -0.016(7) -0.005(9)
C6 0.099(9) 0.068(6) 0.038(5) 0.001(5) 0.009(5) 0.022(6)
C7 0.28(2) 0.048(6) 0.058(6) 0.004(5) 0.081(9) -0.018(9)
C9 0.041(5) 0.025(3) 0.034(4) 0.000(3) -0.001(4) 0.000(3)
C10 0.043(5) 0.027(4) 0.024(4) 0.001(3) -0.002(3) 0.001(4)
C11 0.052(6) 0.026(4) 0.042(4) -0.005(3) -0.005(4) -0.004(4)
C12 0.062(7) 0.044(5) 0.050(5) -0.005(4) -0.008(5) -0.010(5)
C13 0.072(8) 0.042(5) 0.058(6) -0.017(4) 0.002(5) -0.012(5)
C14 0.074(9) 0.039(5) 0.116(9) -0.033(6) 0.013(7) 0.015(6)
C15 0.053(7) 0.046(5) 0.081(7) -0.022(5) -0.014(5) 0.012(5)
C16 0.032(5) 0.020(3) 0.042(4) -0.002(3) 0.001(4) 0.001(3)
C17 0.050(6) 0.052(5) 0.047(5) -0.002(4) 0.012(5) -0.011(5)
C18 0.047(7) 0.085(8) 0.063(6) -0.002(6) 0.025(5) -0.010(6)
C19 0.025(6) 0.091(8) 0.099(8) -0.004(7) 0.007(6) -0.014(6)
C20 0.043(6) 0.082(7) 0.077(7) 0.005(6) -0.020(6) 0.001(6)
C21 0.033(5) 0.058(6) 0.053(5) 0.006(4) -0.005(4) 0.002(5)
C31 0.039(5) 0.025(3) 0.035(4) -0.002(3) -0.001(4) -0.004(4)
C33 0.030(5) 0.032(4) 0.042(4) -0.007(3) 0.002(4) -0.003(4)
C34 0.032(5) 0.025(4) 0.073(6) 0.000(4) -0.007(4) -0.011(4)
C35 0.042(6) 0.040(5) 0.096(7) -0.011(5) 0.008(5) 0.000(4)
C36 0.032(6) 0.041(5) 0.114(8) 0.011(5) 0.000(6) -0.012(4)
C37 0.046(7) 0.064(6) 0.112(9) 0.034(6) -0.032(6) -0.018(6)
C39 0.039(5) 0.025(4) 0.046(4) 0.007(3) 0.006(4) -0.001(4)
C40 0.040(6) 0.039(4) 0.040(4) -0.003(4) 0.008(4) 0.004(4)
C41 0.030(5) 0.052(5) 0.050(5) 0.007(4) 0.004(4) 0.003(4)
C42 0.051(7) 0.079(7) 0.051(6) -0.003(5) 0.023(5) 0.002(6)
C43 0.108(11) 0.092(8) 0.048(6) -0.006(6) 0.043(7) -0.004(8)
C44 0.121(13) 0.093(9) 0.075(8) -0.037(7) 0.011(8) -0.036(8)
C45 0.079(8) 0.073(7) 0.060(6) -0.033(5) 0.028(6) -0.025(6)
C46 0.030(5) 0.039(4) 0.044(5) 0.012(4) 0.010(4) 0.002(4)
C47 0.038(6) 0.073(6) 0.055(5) 0.013(5) 0.011(5) 0.015(5)
C48 0.044(7) 0.139(11) 0.058(6) 0.043(7) 0.005(5) 0.010(8)
C49 0.094(11) 0.108(10) 0.085(9) 0.060(8) 0.029(8) 0.048(9)
C50 0.133(13) 0.050(6) 0.109(10) 0.029(7) 0.021(9) 0.043(7)
C51 0.078(8) 0.036(5) 0.063(6) 0.007(4) 0.000(5) 0.007(5)
C61 0.019(11) 0.072(15) 0.20(3) 0.014(16) -0.034(14) 0.000(11)
C71 0.070(9) 0.077(7) 0.084(7) 0.016(6) -0.002(6) -0.010(7)
C95 0.106(15) 0.050(8) 0.066(9) 0.000 0.012(9) 0.000
N2 0.031(4) 0.019(3) 0.031(3) 0.001(2) 0.002(3) -0.008(3)
N8 0.044(4) 0.023(3) 0.033(3) 0.014(3) 0.003(3) -0.010(3)
N32 0.034(4) 0.023(3) 0.034(3) -0.001(2) 0.002(3) -0.005(3)
N38 0.041(5) 0.025(3) 0.047(4) 0.008(3) 0.012(3) -0.006(3)
P1 0.0312(12) 0.0257(9) 0.0282(9) -0.0014(7) 0.0014(8) -0.0016(9)
P31 0.0308(13) 0.0275(9) 0.0435(11) 0.0004(8) 0.0070(9) -0.0016(9)
Cl1 0.0505(15) 0.0417(10) 0.0429(11) 0.0135(9) 0.0034(10) 0.0089(10)
Cl31 0.0322(12) 0.0305(9) 0.0705(13) -0.0046(9) -0.0021(10) -0.0019(9)
Cl32 0.102(4) 0.0444(18) 0.076(2) 0.0263(16) -0.002(2) -0.031(2)
Cl33 0.062(2) 0.0210(12) 0.0573(18) 0.000 0.0120(15) 0.000
Cl61 0.075(6) 0.067(4) 0.52(2) 0.058(8) 0.103(9) 0.005(4)
Cl62 0.085(6) 0.269(12) 0.152(7) -0.107(8) -0.024(5) 0.073(7)
Cl63 0.093(6) 0.097(5) 0.143(6) -0.047(4) -0.028(4) 0.059(4)
Cl71 0.101(3) 0.163(4) 0.162(4) 0.005(3) 0.008(3) 0.027(3)
Cl72 0.283(6) 0.104(3) 0.093(2) 0.027(2) -0.068(3) -0.029(3)
Cl73 0.222(6) 0.108(3) 0.136(3) -0.002(3) -0.042(3) -0.037(3)
Cl81 0.242(12) 0.160(8) 0.055(4) 0.020(5) -0.052(6) -0.107(7)
Cl82 0.101(7) 0.316(16) 0.243(12) -0.208(12) -0.023(7) 0.029(8)
Cl83 0.211(7) 0.115(4) 0.085(3) 0.000 0.020(4) 0.000
Cl91 0.164(4) 0.161(4) 0.104(3) -0.023(3) 0.031(3) -0.087(3)
Cl92 0.140(6) 0.096(4) 0.127(4) 0.007(3) -0.006(4) -0.019(4)
Cl93 0.065(4) 0.159(6) 0.215(7) 0.041(5) 0.026(4) 0.016(4)
Cl95 0.110(4) 0.080(3) 0.093(3) 0.000 0.006(3) 0.000
Cl96 0.148(4) 0.0572(15) 0.0822(19) 0.0029(14) -0.009(2) 0.0160(19)

loop_
_atom_type_symbol
_atom_type_description
_atom_type_scat_dispersion_real
_atom_type_scat_dispersion_imag
_atom_type_scat_source
C C 0.0033 0.0016 'International Tables Vol C Tables 4.2.6.8 and 6.1.1.4'
H H 0.0000 0.0000 'International Tables Vol C Tables 4.2.6.8 and 6.1.1.4'
N N 0.0061 0.0033 'International Tables Vol C Tables 4.2.6.8 and 6.1.1.4'
P P 0.1023 0.0942 'International Tables Vol C Tables 4.2.6.8 and 6.1.1.4'
Cl Cl 0.1484 0.1585 'International Tables Vol C Tables 4.2.6.8 and 6.1.1.4'
Au Au -2.0133 8.8022 'International Tables Vol C Tables 4.2.6.8 and 6.1.1.4'

loop_
_geom_angle_atom_site_label_1
_geom_angle_atom_site_label_2
_geom_angle_atom_site_label_3
_geom_angle
_geom_angle_site_symmetry_1
_geom_angle_site_symmetry_3
P1 Au1 Cl1 175.24(7) . .
P1 Au1 Au2 75.99(4) . .
Cl1 Au1 Au2 106.38(5) . .
P1 Au1 Au3 102.24(5) . .
Cl1 Au1 Au3 82.47(5) . .
Au2 Au1 Au3 57.078(9) . .
N2 Au2 N32 176.0(2) . .
N2 Au2 Au3 86.19(17) . .
N32 Au2 Au3 89.93(18) . .
N2 Au2 Au1 89.10(15) . .
N32 Au2 Au1 88.24(16) . .
Au3 Au2 Au1 63.427(9) . .
P31 Au3 Cl31 173.55(8) . .
P31 Au3 Au2 77.53(6) . .
Cl31 Au3 Au2 104.91(5) . .
P31 Au3 Au1 103.56(5) . .
Cl31 Au3 Au1 82.73(5) . .
Au2 Au3 Au1 59.495(9) . .
C9 C1 N2 107.7(6) . .
C9 C1 P1 129.0(5) . .
N2 C1 P1 123.3(5) . .
N2 C3 N8 108.4(6) . .
N2 C3 C4 127.9(6) . .
N8 C3 C4 123.6(6) . .
C6 C4 C5 108.7(8) . .
C6 C4 C3 111.0(6) . .
C5 C4 C3 107.0(7) . .
C6 C4 C7 109.7(8) . .
C5 C4 C7 110.8(9) . .
C3 C4 C7 109.7(6) . .
N8 C9 C1 106.3(6) . .
C11 C10 C15 118.2(7) . .
C11 C10 P1 120.1(6) . .
C15 C10 P1 121.7(6) . .
C10 C11 C12 120.6(8) . .
C13 C12 C11 120.3(9) . .
C12 C13 C14 120.3(8) . .
C13 C14 C15 119.8(10) . .
C10 C15 C14 120.6(9) . .
C21 C16 C17 118.8(8) . .
C21 C16 P1 122.5(6) . .
C17 C16 P1 118.7(6) . .
C16 C17 C18 119.8(8) . .
C19 C18 C17 120.9(9) . .
C18 C19 C20 118.6(9) . .
C21 C20 C19 121.9(9) . .
C16 C21 C20 120.0(9) . .
C39 C31 N32 107.6(7) . .
C39 C31 P31 130.5(7) . .
N32 C31 P31 121.9(5) . .
N32 C33 N38 107.4(7) . .
N32 C33 C34 128.2(7) . .
N38 C33 C34 124.4(7) . .
C33 C34 C35 107.5(7) . .
C33 C34 C36 110.5(7) . .
C35 C34 C36 108.7(7) . .
C33 C34 C37 109.0(7) . .
C35 C34 C37 111.4(7) . .
C36 C34 C37 109.7(7) . .
N38 C39 C31 107.7(7) . .
C45 C40 C41 118.7(8) . .
C45 C40 P31 122.0(7) . .
C41 C40 P31 119.3(6) . .
C42 C41 C40 123.2(9) . .
C43 C42 C41 118.0(9) . .
C42 C43 C44 120.9(9) . .
C45 C44 C43 120.1(10) . .
C40 C45 C44 119.0(10) . .
C47 C46 C51 119.6(8) . .
C47 C46 P31 119.1(6) . .
C51 C46 P31 121.3(7) . .
C46 C47 C48 118.6(9) . .
C49 C48 C47 121.3(11) . .
C50 C49 C48 117.2(11) . .
C49 C50 C51 123.8(11) . .
C50 C51 C46 119.5(9) . .
Cl63 C61 Cl61 125.0(19) . .
Cl63 C61 Cl62 117.3(14) . .
Cl61 C61 Cl62 94.5(14) . .
Cl72 C71 Cl71 110.4(7) . .
Cl72 C71 Cl73 109.9(6) . .
Cl71 C71 Cl73 114.6(7) . .
C81 C81 Cl82 109.2(7) 8_565 8_565
C81 C81 Cl83 81.5(4) 8_565 .
Cl82 C81 Cl83 123.1(10) 8_565 .
C81 C81 Cl81 161.1(7) 8_565 .
Cl82 C81 Cl81 52.3(6) 8_565 .
Cl83 C81 Cl81 104.8(7) . .
C81 C81 Cl82 54.8(7) 8_565 .
Cl82 C81 Cl82 54.4(12) 8_565 .
Cl83 C81 Cl82 110.2(8) . .
Cl81 C81 Cl82 106.6(11) . .
C81 C81 Cl81 14.6(5) 8_565 8_565
Cl82 C81 Cl81 94.8(10) 8_565 8_565
Cl83 C81 Cl81 87.0(5) . 8_565
Cl81 C81 Cl81 146.5(12) . 8_565
Cl82 C81 Cl81 40.5(5) . 8_565
Cl95 C95 Cl96 109.7(6) . 8_565
Cl95 C95 Cl96 109.7(6) . .
Cl96 C95 Cl96 111.3(9) 8_565 .
C3 N2 C1 107.5(5) . .
C3 N2 Au2 131.2(5) . .
C1 N2 Au2 120.4(4) . .
C3 N8 C9 110.0(5) . .
C33 N32 C31 107.7(6) . .
C33 N32 Au2 129.9(5) . .
C31 N32 Au2 121.7(5) . .
C39 N38 C33 109.6(6) . .
C1 P1 C16 104.7(3) . .
C1 P1 C10 103.6(3) . .
C16 P1 C10 107.0(3) . .
C1 P1 Au1 113.4(2) . .
C16 P1 Au1 112.0(2) . .
C10 P1 Au1 115.3(2) . .
C31 P31 C46 104.0(3) . .
C31 P31 C40 105.3(4) . .
C46 P31 C40 106.1(4) . .
C31 P31 Au3 114.6(2) . .
C46 P31 Au3 115.6(3) . .
C40 P31 Au3 110.3(3) . .
C61 Cl61 Cl62 44.0(10) . .
C61 Cl62 Cl61 41.5(8) . .
Cl82 Cl81 C81 55.5(5) 8_565 .
Cl82 Cl81 C81 51.4(5) 8_565 8_565
C81 Cl81 C81 4.2(2) . 8_565
Cl81 Cl82 Cl82 142.7(6) 8_565 8_565
Cl81 Cl82 C81 72.1(6) 8_565 8_565
Cl82 Cl82 C81 70.8(7) 8_565 8_565
Cl81 Cl82 C81 88.1(9) 8_565 .
Cl82 Cl82 C81 54.8(7) 8_565 .
C81 Cl82 C81 16.0(8) 8_565 .
C81 Cl83 C81 17.0(8) 8_565 .
C91 Cl91 C91B 26.3(7) . .
Cl92 C91 Cl91 110.6(6) . .
Cl92 C91 Cl93 109.7(7) . .
Cl91 C91 Cl93 105.4(6) . .
Cl97 C91B Cl91 118.2(12) . .
Cl97 C91B Cl98 114.9(16) . .
Cl91 C91B Cl98 109.9(12) . .

loop_
_geom_bond_atom_site_label_1
_geom_bond_atom_site_label_2
_geom_bond_distance
_geom_bond_site_symmetry_2
Au1 P1 2.2357(19) .
Au1 Cl1 2.2901(18) .
Au1 Au2 3.1863(4) .
Au1 Au3 3.3075(4) .
Au2 N2 2.013(5) .
Au2 N32 2.017(5) .
Au2 Au3 3.1043(4) .
Au3 P31 2.2317(19) .
Au3 Cl31 2.2936(18) .
C1 C9 1.360(9) .
C1 N2 1.403(8) .
C1 P1 1.791(7) .
C3 N2 1.320(8) .
C3 N8 1.352(8) .
C3 C4 1.517(10) .
C4 C6 1.485(11) .
C4 C5 1.516(13) .
C4 C7 1.529(11) .
C9 N8 1.353(9) .
C10 C11 1.369(11) .
C10 C15 1.370(11) .
C10 P1 1.810(7) .
C11 C12 1.390(10) .
C12 C13 1.340(12) .
C13 C14 1.350(13) .
C14 C15 1.393(11) .
C16 C21 1.357(10) .
C16 C17 1.398(10) .
C16 P1 1.805(8) .
C17 C18 1.403(12) .
C18 C19 1.337(13) .
C19 C20 1.380(13) .
C20 C21 1.379(12) .
C31 C39 1.346(9) .
C31 N32 1.392(9) .
C31 P31 1.792(8) .
C33 N32 1.337(9) .
C33 N38 1.361(9) .
C33 C34 1.498(11) .
C34 C35 1.505(11) .
C34 C36 1.520(10) .
C34 C37 1.567(12) .
C39 N38 1.339(10) .
C40 C45 1.357(12) .
C40 C41 1.385(10) .
C40 P31 1.836(8) .
C41 C42 1.345(11) .
C42 C43 1.343(14) .
C43 C44 1.395(15) .
C44 C45 1.377(13) .
C46 C47 1.347(11) .
C46 C51 1.382(11) .
C46 P31 1.824(8) .
C47 C48 1.420(13) .
C48 C49 1.391(15) .
C49 C50 1.307(16) .
C50 C51 1.378(14) .
C61 Cl63 1.48(2) .
C61 Cl61 1.61(2) .
C61 Cl62 1.69(3) .
C71 Cl72 1.709(10) .
C71 Cl71 1.714(12) .
C71 Cl73 1.730(11) .
C81 C81 0.51(2) 8_565
C81 Cl82 1.515(13) 8_565
C81 Cl83 1.731(9) .
C81 Cl81 1.749(9) .
C81 Cl82 1.751(9) .
C81 Cl81 2.239(17) 8_565
C95 Cl95 1.731(17) .
C95 Cl96 1.750(9) 8_565
C95 Cl96 1.750(9) .
Cl61 Cl62 2.427(16) .
Cl81 Cl82 1.455(15) 8_565
Cl81 C81 2.239(17) 8_565
Cl82 Cl81 1.455(15) 8_565
Cl82 Cl82 1.51(3) 8_565
Cl82 C81 1.515(13) 8_565
Cl83 C81 1.731(9) 8_565
Cl91 C91 1.741(8) .
Cl91 C91B 1.756(10) .
C91 Cl92 1.730(9) .
C91 Cl93 1.756(9) .
Cl97 C91B 1.752(10) .
Cl98 C91B 1.761(10) .

loop_
_geom_hbond_atom_site_label_D
_geom_hbond_atom_site_label_H
_geom_hbond_atom_site_label_A
_geom_hbond_distance_DH
_geom_hbond_distance_HA
_geom_hbond_distance_DA
_geom_hbond_angle_DHA
N8 H8A Cl32 0.88 2.20 3.012(5) 153.1
N38 H38A Cl33 0.88 2.31 3.133(6) 156.6

loop_
_geom_torsion_atom_site_label_1
_geom_torsion_atom_site_label_2
_geom_torsion_atom_site_label_3
_geom_torsion_atom_site_label_4
_geom_torsion
_geom_torsion_site_symmetry_1
_geom_torsion_site_symmetry_4
P1 Au1 Au2 N2 -28.77(18) . .
Cl1 Au1 Au2 N2 155.51(18) . .
Au3 Au1 Au2 N2 86.18(17) . .
P1 Au1 Au2 N32 154.25(19) . .
Cl1 Au1 Au2 N32 -21.47(19) . .
Au3 Au1 Au2 N32 -90.80(18) . .
P1 Au1 Au2 Au3 -114.95(6) . .
Cl1 Au1 Au2 Au3 69.33(6) . .
N2 Au2 Au3 P31 154.95(16) . .
N32 Au2 Au3 P31 -26.08(17) . .
Au1 Au2 Au3 P31 -114.14(5) . .
N2 Au2 Au3 Cl31 -18.90(16) . .
N32 Au2 Au3 Cl31 160.07(17) . .
Au1 Au2 Au3 Cl31 72.01(6) . .
N2 Au2 Au3 Au1 -90.91(15) . .
N32 Au2 Au3 Au1 88.06(16) . .
P1 Au1 Au3 P31 130.60(7) . .
Cl1 Au1 Au3 P31 -48.69(8) . .
Au2 Au1 Au3 P31 66.42(6) . .
P1 Au1 Au3 Cl31 -47.92(7) . .
Cl1 Au1 Au3 Cl31 132.79(8) . .
Au2 Au1 Au3 Cl31 -112.10(5) . .
P1 Au1 Au3 Au2 64.18(5) . .
Cl1 Au1 Au3 Au2 -115.12(5) . .
N2 C3 C4 C6 55.5(11) . .
N8 C3 C4 C6 -126.7(9) . .
N2 C3 C4 C5 -62.9(11) . .
N8 C3 C4 C5 114.9(9) . .
N2 C3 C4 C7 176.8(9) . .
N8 C3 C4 C7 -5.4(12) . .
N2 C1 C9 N8 -0.4(8) . .
P1 C1 C9 N8 -178.8(6) . .
C15 C10 C11 C12 -1.0(12) . .
P1 C10 C11 C12 179.3(6) . .
C10 C11 C12 C13 -0.1(13) . .
C11 C12 C13 C14 3.8(15) . .
C12 C13 C14 C15 -6.3(16) . .
C11 C10 C15 C14 -1.6(13) . .
P1 C10 C15 C14 178.2(7) . .
C13 C14 C15 C10 5.3(16) . .
C21 C16 C17 C18 0.3(12) . .
P1 C16 C17 C18 178.7(7) . .
C16 C17 C18 C19 -0.2(15) . .
C17 C18 C19 C20 0.1(17) . .
C18 C19 C20 C21 -0.1(17) . .
C17 C16 C21 C20 -0.3(12) . .
P1 C16 C21 C20 -178.7(7) . .
C19 C20 C21 C16 0.2(15) . .
N32 C33 C34 C35 63.8(10) . .
N38 C33 C34 C35 -114.7(8) . .
N32 C33 C34 C36 -177.7(8) . .
N38 C33 C34 C36 3.8(11) . .
N32 C33 C34 C37 -57.1(10) . .
N38 C33 C34 C37 124.5(8) . .
N32 C31 C39 N38 -0.1(8) . .
P31 C31 C39 N38 -179.3(5) . .
C45 C40 C41 C42 1.1(13) . .
P31 C40 C41 C42 179.7(7) . .
C40 C41 C42 C43 -1.9(15) . .
C41 C42 C43 C44 1.4(17) . .
C42 C43 C44 C45 0(2) . .
C41 C40 C45 C44 0.3(15) . .
P31 C40 C45 C44 -178.3(9) . .
C43 C44 C45 C40 -0.8(19) . .
C51 C46 C47 C48 0.7(13) . .
P31 C46 C47 C48 179.0(7) . .
C46 C47 C48 C49 -1.5(15) . .
C47 C48 C49 C50 1.2(18) . .
C48 C49 C50 C51 0(2) . .
C49 C50 C51 C46 -0.6(19) . .
C47 C46 C51 C50 0.3(14) . .
P31 C46 C51 C50 -178.0(8) . .
N8 C3 N2 C1 -0.8(8) . .
C4 C3 N2 C1 177.3(7) . .
N8 C3 N2 Au2 168.1(5) . .
C4 C3 N2 Au2 -13.8(12) . .
C9 C1 N2 C3 0.8(8) . .
P1 C1 N2 C3 179.3(5) . .
C9 C1 N2 Au2 -169.6(5) . .
P1 C1 N2 Au2 9.0(8) . .
N32 Au2 N2 C3 -102(3) . .
Au3 Au2 N2 C3 -87.3(7) . .
Au1 Au2 N2 C3 -150.7(7) . .
N32 Au2 N2 C1 66(3) . .
Au3 Au2 N2 C1 80.4(5) . .
Au1 Au2 N2 C1 17.0(5) . .
N2 C3 N8 C9 0.5(9) . .
C4 C3 N8 C9 -177.7(7) . .
C1 C9 N8 C3 0.0(9) . .
N38 C33 N32 C31 1.8(8) . .
C34 C33 N32 C31 -176.9(7) . .
N38 C33 N32 Au2 172.2(5) . .
C34 C33 N32 Au2 -6.4(11) . .
C39 C31 N32 C33 -1.1(8) . .
P31 C31 N32 C33 178.2(5) . .
C39 C31 N32 Au2 -172.5(5) . .
P31 C31 N32 Au2 6.8(8) . .
N2 Au2 N32 C33 -138(3) . .
Au3 Au2 N32 C33 -152.9(6) . .
Au1 Au2 N32 C33 -89.5(6) . .
N2 Au2 N32 C31 31(3) . .
Au3 Au2 N32 C31 16.4(5) . .
Au1 Au2 N32 C31 79.8(5) . .
C31 C39 N38 C33 1.2(8) . .
N32 C33 N38 C39 -1.9(8) . .
C34 C33 N38 C39 176.9(7) . .
C9 C1 P1 C16 -103.4(7) . .
N2 C1 P1 C16 78.4(6) . .
C9 C1 P1 C10 8.6(8) . .
N2 C1 P1 C10 -169.6(6) . .
C9 C1 P1 Au1 134.2(7) . .
N2 C1 P1 Au1 -43.9(7) . .
C21 C16 P1 C1 2.3(7) . .
C17 C16 P1 C1 -176.1(6) . .
C21 C16 P1 C10 -107.2(7) . .
C17 C16 P1 C10 74.4(6) . .
C21 C16 P1 Au1 125.5(6) . .
C17 C16 P1 Au1 -52.9(6) . .
C11 C10 P1 C1 95.9(6) . .
C15 C10 P1 C1 -83.8(7) . .
C11 C10 P1 C16 -153.7(6) . .
C15 C10 P1 C16 26.5(8) . .
C11 C10 P1 Au1 -28.5(7) . .
C15 C10 P1 Au1 151.8(6) . .
Cl1 Au1 P1 C1 157.5(8) . .
Au2 Au1 P1 C1 37.1(3) . .
Au3 Au1 P1 C1 -14.1(3) . .
Cl1 Au1 P1 C16 39.2(9) . .
Au2 Au1 P1 C16 -81.2(2) . .
Au3 Au1 P1 C16 -132.3(2) . .
Cl1 Au1 P1 C10 -83.4(9) . .
Au2 Au1 P1 C10 156.2(3) . .
Au3 Au1 P1 C10 105.1(3) . .
C39 C31 P31 C46 13.7(8) . .
N32 C31 P31 C46 -165.5(6) . .
C39 C31 P31 C40 -97.8(7) . .
N32 C31 P31 C40 83.1(6) . .
C39 C31 P31 Au3 140.8(6) . .
N32 C31 P31 Au3 -38.3(6) . .
C47 C46 P31 C31 99.9(7) . .
C51 C46 P31 C31 -81.8(7) . .
C47 C46 P31 C40 -149.3(7) . .
C51 C46 P31 C40 29.0(8) . .
C47 C46 P31 Au3 -26.6(8) . .
C51 C46 P31 Au3 151.7(6) . .
C45 C40 P31 C31 7.9(9) . .
C41 C40 P31 C31 -170.7(6) . .
C45 C40 P31 C46 -102.0(8) . .
C41 C40 P31 C46 79.4(7) . .
C45 C40 P31 Au3 132.1(7) . .
C41 C40 P31 Au3 -46.5(7) . .
Cl31 Au3 P31 C31 146.7(7) . .
Au2 Au3 P31 C31 33.9(3) . .
Au1 Au3 P31 C31 -20.1(3) . .
Cl31 Au3 P31 C46 -92.3(7) . .
Au2 Au3 P31 C46 154.8(3) . .
Au1 Au3 P31 C46 100.9(3) . .
Cl31 Au3 P31 C40 28.1(8) . .
Au2 Au3 P31 C40 -84.8(3) . .
Au1 Au3 P31 C40 -138.8(3) . .
Cl63 C61 Cl61 Cl62 128(2) . .
Cl63 C61 Cl62 Cl61 -134(2) . .
C81 C81 Cl81 Cl82 -13.4(13) 8_565 8_565
Cl83 C81 Cl81 Cl82 -120.7(10) . 8_565
Cl82 C81 Cl81 Cl82 -3.9(4) . 8_565
Cl81 C81 Cl81 Cl82 -13.4(13) 8_565 8_565
Cl82 C81 Cl81 C81 13.4(13) 8_565 8_565
Cl83 C81 Cl81 C81 -107.4(16) . 8_565
Cl82 C81 Cl81 C81 9.5(10) . 8_565
Cl81 C81 Cl81 C81 0.00(2) 8_565 8_565
C81 C81 Cl82 Cl81 4.3(5) 8_565 8_565
Cl82 C81 Cl82 Cl81 -175.7(5) 8_565 8_565
Cl83 C81 Cl82 Cl81 -58.8(8) . 8_565
Cl81 C81 Cl82 Cl81 -171.9(9) . 8_565
C81 C81 Cl82 Cl82 180.000(2) 8_565 8_565
Cl83 C81 Cl82 Cl82 116.9(9) . 8_565
Cl81 C81 Cl82 Cl82 3.8(4) . 8_565
Cl81 C81 Cl82 Cl82 175.7(5) 8_565 8_565
Cl82 C81 Cl82 C81 180.000(6) 8_565 8_565
Cl83 C81 Cl82 C81 -63.1(9) . 8_565
Cl81 C81 Cl82 C81 -176.2(4) . 8_565
Cl81 C81 Cl82 C81 -4.3(5) 8_565 8_565
Cl82 C81 Cl83 C81 107.4(10) 8_565 8_565
Cl81 C81 Cl83 C81 161.8(7) . 8_565
Cl82 C81 Cl83 C81 47.4(8) . 8_565
Cl81 C81 Cl83 C81 13.7(6) 8_565 8_565
C91B Cl91 C91 Cl92 148(3) . .
C91B Cl91 C91 Cl93 30(2) . .
C91 Cl91 C91B Cl97 176(4) . .
C91 Cl91 C91B Cl98 -49.1(16) . .
